data_4064093
loop_
_publ_author_name
'Trambitas, Alexandra G.'
'Yang, Jingying'
'Melcher, Daniel'
'Daniliuc, Constantin G.'
'Jones, Peter G.'
'Xie, Zuowei'
'Tamm, Matthias'

_publ_section_title
;
 Synthesis and Structure of Rare-Earth-Metal Dicarbollide Complexes with
 an Imidazolin-2-iminato Ligand Featuring Very Short Metal&#x2212;Nitrogen
 Bonds
;
_journal_issue 5
_journal_name_full Organometallics
_journal_page_first 1122
_journal_paper_doi 10.1021/om1011243
_journal_volume 30
_journal_year 2011
_chemical_formula_sum 'C37 H63 B9 N3 O2 Sc'
_chemical_formula_weight 724.15
_chemical_name_systematic
; 
 ? 
;
_space_group_IT_number 14
_symmetry_cell_setting monoclinic
_symmetry_space_group_name_Hall '-P 2ybc'
_symmetry_space_group_name_H-M 'P 1 21/c 1'
_atom_sites_solution_hydrogens geom
_atom_sites_solution_primary direct
_atom_sites_solution_secondary difmap
_audit_creation_method SHELXL-97
_cell_angle_alpha 90.00
_cell_angle_beta 100.874(2)
_cell_angle_gamma 90.00
_cell_formula_units_Z 4
_cell_length_a 10.7349(2)
_cell_length_b 17.5335(4)
_cell_length_c 22.1591(4)
_cell_measurement_reflns_used 29478
_cell_measurement_temperature 100(2)
_cell_measurement_theta_max 75.8733
_cell_measurement_theta_min 3.2342
_cell_volume 4095.90(14)
_computing_cell_refinement
; 
CrysAlisPro, Oxford Diffraction Ltd., 
Version 1.171.33.55 (release 05-01-2010 CrysAlis171 .NET) 
(compiled Jan  5 2010,16:28:46) 
;
_computing_data_collection
; 
CrysAlisPro, Oxford Diffraction Ltd., 
Version 1.171.33.55 (release 05-01-2010 CrysAlis171 .NET) 
(compiled Jan  5 2010,16:28:46) 
;
_computing_data_reduction
; 
CrysAlisPro, Oxford Diffraction Ltd., 
Version 1.171.33.55 (release 05-01-2010 CrysAlis171 .NET) 
(compiled Jan  5 2010,16:28:46) 
;
_computing_molecular_graphics 'Bruker XP'
_computing_publication_material SHELXL-97
_computing_structure_refinement 'SHELXL-97 (Sheldrick, 1997)'
_computing_structure_solution 'SHELXS-97 (Sheldrick, 1990)'
_diffrn_ambient_temperature 100(2)
_diffrn_detector_area_resol_mean 10.3543
_diffrn_measured_fraction_theta_full 1.000
_diffrn_measured_fraction_theta_max 0.996
_diffrn_measurement_device_type 'Xcalibur, Atlas, Nova'
_diffrn_measurement_method '\w scans'
_diffrn_radiation_monochromator mirror
_diffrn_radiation_source 'Nova (Cu) X-ray Source'
_diffrn_radiation_type 'Cu K\a'
_diffrn_radiation_wavelength 1.54184
_diffrn_reflns_av_R_equivalents 0.0294
_diffrn_reflns_av_sigmaI/netI 0.0166
_diffrn_reflns_limit_h_max 13
_diffrn_reflns_limit_h_min -13
_diffrn_reflns_limit_k_max 22
_diffrn_reflns_limit_k_min -21
_diffrn_reflns_limit_l_max 27
_diffrn_reflns_limit_l_min -27
_diffrn_reflns_number 46637
_diffrn_reflns_theta_full 72.50
_diffrn_reflns_theta_max 76.06
_diffrn_reflns_theta_min 3.24
_exptl_absorpt_coefficient_mu 1.794
_exptl_absorpt_correction_T_max 1.00000
_exptl_absorpt_correction_T_min 0.88457
_exptl_absorpt_correction_type multi-scan
_exptl_absorpt_process_details
; 
CrysAlisPro, Oxford Diffraction Ltd., 
Version 1.171.33.55 (release 05-01-2010 CrysAlis171 .NET) 
(compiled Jan  5 2010,16:28:46) 
;
_exptl_crystal_colour colourless
_exptl_crystal_density_diffrn 1.174
_exptl_crystal_density_method 'not measured'
_exptl_crystal_description prism
_exptl_crystal_F_000 1552
_exptl_crystal_size_max 0.12
_exptl_crystal_size_mid 0.11
_exptl_crystal_size_min 0.11
_refine_diff_density_max 0.769
_refine_diff_density_min -0.380
_refine_diff_density_rms 0.045
_refine_ls_extinction_method none
_refine_ls_goodness_of_fit_ref 1.084
_refine_ls_hydrogen_treatment
;
The hydrogens of the boron atoms were refined freely.
Bond lengths B-H were restrained equal with SADI.    
The hydrogen H28 and H29 of the C28 and C29 atoms were refined freely.
The methyls were refined using a rigid model, other hydrogens riding. 
;
_refine_ls_matrix_type full
_refine_ls_number_parameters 550
_refine_ls_number_reflns 8516
_refine_ls_number_restraints 283
_refine_ls_restrained_S_all 1.076
_refine_ls_R_factor_all 0.0435
_refine_ls_R_factor_gt 0.0404
_refine_ls_shift/su_max 0.045
_refine_ls_shift/su_mean 0.001
_refine_ls_structure_factor_coef Fsqd
_refine_ls_weighting_details 'calc w=1/[\s^2^(Fo^2^)+(0.0641P)^2^+1.3920P] where P=(Fo^2^+2Fc^2^)/3'
_refine_ls_weighting_scheme calc
_refine_ls_wR_factor_gt 0.1123
_refine_ls_wR_factor_ref 0.1147
_reflns_number_gt 7763
_reflns_number_total 8516
_reflns_threshold_expression >2sigma(I)
_cod_data_source_file om1011243_si_001.cif
_cod_data_source_block altr51
_cod_original_sg_symbol_H-M 'P 21/c'
_cod_database_code 4064093

loop_
_symmetry_equiv_pos_as_xyz
'x, y, z'
'-x, y+1/2, -z+1/2'
'-x, -y, -z'
'x, -y-1/2, z-1/2'

loop_
_atom_site_label
_atom_site_type_symbol
_atom_site_fract_x
_atom_site_fract_y
_atom_site_fract_z
_atom_site_U_iso_or_equiv
_atom_site_adp_type
_atom_site_occupancy
_atom_site_symmetry_multiplicity
_atom_site_calc_flag
_atom_site_refinement_flags
_atom_site_disorder_assembly
_atom_site_disorder_group
Sc Sc 0.32876(3) 0.265841(15) 0.192039(11) 0.02375(9) Uani 1 1 d . A .
B1 B 0.15577(19) 0.30973(11) 0.24380(8) 0.0349(4) Uani 1 1 d D . .
H01 H 0.125(2) 0.2541(9) 0.2595(10) 0.042(5) Uiso 1 1 d D . .
B2 B 0.2961(2) 0.35985(11) 0.27237(8) 0.0385(4) Uani 1 1 d D . .
H02 H 0.3654(19) 0.3404(13) 0.3145(8) 0.053(6) Uiso 1 1 d D . .
B3 B 0.33579(18) 0.40588(10) 0.20767(9) 0.0353(4) Uani 1 1 d D . .
H03 H 0.4293(17) 0.4181(14) 0.1955(11) 0.062(7) Uiso 1 1 d D . .
B4 B 0.03256(19) 0.37661(12) 0.21769(9) 0.0369(4) Uani 1 1 d D . .
H04 H -0.0685(14) 0.3629(13) 0.2173(11) 0.054(6) Uiso 1 1 d D . .
B5 B 0.1490(2) 0.39731(13) 0.28371(9) 0.0440(5) Uani 1 1 d D . .
H05 H 0.125(2) 0.4007(14) 0.3297(8) 0.061(7) Uiso 1 1 d D . .
B6 B 0.2632(2) 0.45903(12) 0.26079(10) 0.0445(5) Uani 1 1 d D . .
H06 H 0.315(2) 0.5037(12) 0.2906(10) 0.062(7) Uiso 1 1 d D . .
B7 B 0.21765(19) 0.47549(11) 0.18068(9) 0.0361(4) Uani 1 1 d D . .
H07 H 0.237(2) 0.5255(10) 0.1537(9) 0.042(5) Uiso 1 1 d D . .
B8 B 0.07496(17) 0.42580(10) 0.15455(8) 0.0305(4) Uani 1 1 d D . .
H08 H 0.0098(16) 0.4405(11) 0.1116(7) 0.035(5) Uiso 1 1 d D . .
B9 B 0.0982(2) 0.46981(11) 0.22706(8) 0.0373(4) Uani 1 1 d D . .
H09 H 0.0399(18) 0.5196(9) 0.2362(9) 0.039(5) Uiso 1 1 d D . .
N1 N 0.29510(11) 0.21807(6) 0.11131(5) 0.0219(2) Uani 1 1 d . . .
N2 N 0.27911(11) 0.23558(6) 0.00195(5) 0.0201(2) Uani 1 1 d . . .
N3 N 0.22574(11) 0.12384(6) 0.03369(5) 0.0197(2) Uani 1 1 d . . .
C1 C 0.26880(12) 0.19538(7) 0.05542(6) 0.0192(2) Uani 1 1 d . . .
C2 C 0.24269(13) 0.18892(8) -0.04969(6) 0.0224(3) Uani 1 1 d . . .
H2 H 0.2410 0.2032 -0.0912 0.027 Uiso 1 1 calc R . .
C3 C 0.21072(13) 0.12072(8) -0.03019(6) 0.0218(3) Uani 1 1 d . . .
H3 H 0.1828 0.0778 -0.0553 0.026 Uiso 1 1 calc R . .
C4 C 0.28598(13) 0.31735(7) 0.00123(6) 0.0214(3) Uani 1 1 d . . .
C5 C 0.40234(13) 0.35259(8) 0.02502(6) 0.0242(3) Uani 1 1 d . . .
C6 C 0.40412(15) 0.43190(8) 0.02911(7) 0.0284(3) Uani 1 1 d . . .
H6 H 0.4808 0.4572 0.0464 0.034 Uiso 1 1 calc R . .
C7 C 0.29559(15) 0.47450(8) 0.00830(7) 0.0296(3) Uani 1 1 d . . .
H7 H 0.2985 0.5285 0.0115 0.036 Uiso 1 1 calc R . .
C8 C 0.18316(14) 0.43867(8) -0.01710(7) 0.0275(3) Uani 1 1 d . . .
H8 H 0.1103 0.4685 -0.0326 0.033 Uiso 1 1 calc R . .
C9 C 0.17508(13) 0.35909(8) -0.02034(6) 0.0233(3) Uani 1 1 d . . .
C10 C 0.52289(14) 0.30596(8) 0.04290(8) 0.0296(3) Uani 1 1 d . . .
H10 H 0.5000 0.2567 0.0608 0.036 Uiso 1 1 calc R . .
C11 C 0.62385(16) 0.34505(10) 0.09066(8) 0.0389(4) Uani 1 1 d . . .
H11A H 0.6564 0.3899 0.0722 0.047 Uiso 1 1 calc R . .
H11B H 0.6935 0.3094 0.1047 0.047 Uiso 1 1 calc R . .
H11C H 0.5864 0.3610 0.1257 0.047 Uiso 1 1 calc R . .
C12 C 0.57473(15) 0.28747(10) -0.01544(9) 0.0369(4) Uani 1 1 d . . .
H12A H 0.5109 0.2589 -0.0441 0.044 Uiso 1 1 calc R . .
H12B H 0.6519 0.2567 -0.0046 0.044 Uiso 1 1 calc R . .
H12C H 0.5945 0.3350 -0.0349 0.044 Uiso 1 1 calc R . .
C13 C 0.04874(14) 0.32197(8) -0.04721(7) 0.0277(3) Uani 1 1 d . . .
H13 H 0.0567 0.2659 -0.0390 0.033 Uiso 1 1 calc R . .
C14 C 0.01903(18) 0.33370(11) -0.11708(8) 0.0421(4) Uani 1 1 d . . .
H14A H 0.0122 0.3884 -0.1262 0.051 Uiso 1 1 calc R . .
H14B H -0.0613 0.3085 -0.1343 0.051 Uiso 1 1 calc R . .
H14C H 0.0873 0.3117 -0.1353 0.051 Uiso 1 1 calc R . .
C15 C -0.05999(15) 0.35216(10) -0.01823(9) 0.0387(4) Uani 1 1 d . . .
H15A H -0.0396 0.3446 0.0264 0.046 Uiso 1 1 calc R . .
H15B H -0.1381 0.3246 -0.0352 0.046 Uiso 1 1 calc R . .
H15C H -0.0720 0.4067 -0.0272 0.046 Uiso 1 1 calc R . .
C16 C 0.19150(13) 0.06489(7) 0.07246(6) 0.0221(3) Uani 1 1 d . . .
C17 C 0.27235(14) 0.00215(8) 0.08661(6) 0.0254(3) Uani 1 1 d . . .
C18 C 0.23655(16) -0.05393(9) 0.12483(7) 0.0326(3) Uani 1 1 d . . .
H18 H 0.2897 -0.0970 0.1357 0.039 Uiso 1 1 calc R . .
C19 C 0.12519(17) -0.04778(9) 0.14712(8) 0.0356(3) Uani 1 1 d . . .
H19 H 0.1027 -0.0865 0.1731 0.043 Uiso 1 1 calc R . .
C20 C 0.04594(16) 0.01449(9) 0.13191(7) 0.0320(3) Uani 1 1 d . . .
H20 H -0.0309 0.0177 0.1471 0.038 Uiso 1 1 calc R . .
C21 C 0.07796(14) 0.07258(8) 0.09443(7) 0.0250(3) Uani 1 1 d . . .
C22 C 0.39454(14) -0.00417(8) 0.06146(7) 0.0275(3) Uani 1 1 d . . .
H22 H 0.3753 0.0123 0.0175 0.033 Uiso 1 1 calc R . .
C23 C 0.49494(16) 0.05012(10) 0.09581(8) 0.0373(4) Uani 1 1 d . . .
H23A H 0.4622 0.1024 0.0922 0.045 Uiso 1 1 calc R . .
H23B H 0.5717 0.0471 0.0780 0.045 Uiso 1 1 calc R . .
H23C H 0.5153 0.0356 0.1393 0.045 Uiso 1 1 calc R . .
C24 C 0.44639(16) -0.08552(9) 0.06329(9) 0.0369(4) Uani 1 1 d . . .
H24A H 0.4762 -0.1009 0.1061 0.044 Uiso 1 1 calc R . .
H24B H 0.5171 -0.0876 0.0411 0.044 Uiso 1 1 calc R . .
H24C H 0.3791 -0.1202 0.0439 0.044 Uiso 1 1 calc R . .
C25 C -0.00928(14) 0.14043(8) 0.07676(7) 0.0270(3) Uani 1 1 d . . .
H25 H 0.0450 0.1854 0.0715 0.032 Uiso 1 1 calc R . .
C26 C -0.09668(16) 0.12544(10) 0.01485(8) 0.0378(4) Uani 1 1 d . . .
H26A H -0.0454 0.1138 -0.0162 0.045 Uiso 1 1 calc R . .
H26B H -0.1484 0.1708 0.0023 0.045 Uiso 1 1 calc R . .
H26C H -0.1523 0.0821 0.0188 0.045 Uiso 1 1 calc R . .
C27 C -0.08717(17) 0.16117(10) 0.12548(9) 0.0379(4) Uani 1 1 d . . .
H27A H -0.1486 0.1205 0.1281 0.045 Uiso 1 1 calc R . .
H27B H -0.1324 0.2092 0.1141 0.045 Uiso 1 1 calc R . .
H27C H -0.0305 0.1671 0.1654 0.045 Uiso 1 1 calc R . .
C28 C 0.21950(15) 0.38585(8) 0.14999(7) 0.0279(3) Uani 1 1 d . . .
H28 H 0.2306(17) 0.3820(11) 0.1097(9) 0.029(4) Uiso 1 1 d . . .
C29 C 0.11912(15) 0.33197(9) 0.17012(7) 0.0284(3) Uani 1 1 d . . .
H29 H 0.072(2) 0.2983(12) 0.1381(10) 0.038(5) Uiso 1 1 d . . .
O1 O 0.34301(11) 0.16658(6) 0.25344(5) 0.0305(2) Uani 1 1 d DU . .
C30 C 0.3813(5) 0.1692(2) 0.31999(11) 0.0351(9) Uani 0.803(8) 1 d PDU A 1
H30A H 0.3162 0.1954 0.3387 0.042 Uiso 0.803(8) 1 calc PR A 1
H30B H 0.4628 0.1967 0.3319 0.042 Uiso 0.803(8) 1 calc PR A 1
C31 C 0.3951(5) 0.08657(17) 0.34057(12) 0.0485(8) Uani 0.803(8) 1 d PDU A 1
H31A H 0.4844 0.0695 0.3456 0.058 Uiso 0.803(8) 1 calc PR A 1
H31B H 0.3653 0.0791 0.3798 0.058 Uiso 0.803(8) 1 calc PR A 1
C32 C 0.3121(7) 0.0448(3) 0.2890(2) 0.078(2) Uani 0.803(8) 1 d PDU A 1
H32A H 0.3613 0.0038 0.2737 0.093 Uiso 0.803(8) 1 calc PR A 1
H32B H 0.2401 0.0211 0.3041 0.093 Uiso 0.803(8) 1 calc PR A 1
C33 C 0.2640(3) 0.09789(12) 0.23898(10) 0.0371(7) Uani 0.803(8) 1 d PDU A 1
H33A H 0.1734 0.1097 0.2379 0.045 Uiso 0.803(8) 1 calc PR A 1
H33B H 0.2734 0.0763 0.1988 0.045 Uiso 0.803(8) 1 calc PR A 1
C30' C 0.398(3) 0.1621(12) 0.3186(7) 0.057(7) Uiso 0.197(8) 1 d PDU A 2
H30C H 0.3710 0.2063 0.3408 0.068 Uiso 0.197(8) 1 calc PR A 2
H30D H 0.4917 0.1618 0.3248 0.068 Uiso 0.197(8) 1 calc PR A 2
C31' C 0.3510(17) 0.0895(10) 0.3418(7) 0.054(4) Uiso 0.197(8) 1 d PDU A 2
H31C H 0.2771 0.0999 0.3613 0.065 Uiso 0.197(8) 1 calc PR A 2
H31D H 0.4186 0.0660 0.3729 0.065 Uiso 0.197(8) 1 calc PR A 2
C32' C 0.313(2) 0.0359(9) 0.2879(7) 0.053(5) Uiso 0.197(8) 1 d PDU A 2
H32C H 0.3706 -0.0088 0.2908 0.063 Uiso 0.197(8) 1 calc PR A 2
H32D H 0.2247 0.0182 0.2842 0.063 Uiso 0.197(8) 1 calc PR A 2
C33' C 0.3288(14) 0.0871(5) 0.2365(4) 0.038(3) Uiso 0.197(8) 1 d PDU A 2
H33C H 0.4043 0.0706 0.2202 0.045 Uiso 0.197(8) 1 calc PR A 2
H33D H 0.2539 0.0814 0.2031 0.045 Uiso 0.197(8) 1 calc PR A 2
O2 O 0.53530(10) 0.26212(6) 0.21838(5) 0.0320(2) Uani 1 1 d DU . .
C34 C 0.6055(5) 0.1928(3) 0.2077(3) 0.0323(13) Uani 0.798(10) 1 d PDU A 1
H34A H 0.6063 0.1866 0.1634 0.039 Uiso 0.798(10) 1 calc PR A 1
H34B H 0.5661 0.1471 0.2224 0.039 Uiso 0.798(10) 1 calc PR A 1
C35 C 0.7395(3) 0.20412(19) 0.24384(14) 0.0339(7) Uani 0.798(10) 1 d PDU A 1
H35A H 0.7949 0.2281 0.2182 0.041 Uiso 0.798(10) 1 calc PR A 1
H35B H 0.7775 0.1551 0.2602 0.041 Uiso 0.798(10) 1 calc PR A 1
C36 C 0.7180(2) 0.25772(14) 0.29610(13) 0.0317(6) Uiso 0.798(10) 1 d PDU A 1
H36A H 0.6878 0.2293 0.3292 0.038 Uiso 0.798(10) 1 calc PR A 1
H36B H 0.7962 0.2859 0.3138 0.038 Uiso 0.798(10) 1 calc PR A 1
C37 C 0.6173(3) 0.31025(16) 0.26293(19) 0.0317(7) Uani 0.798(10) 1 d PDU A 1
H37A H 0.5687 0.3336 0.2920 0.038 Uiso 0.798(10) 1 calc PR A 1
H37B H 0.6556 0.3514 0.2419 0.038 Uiso 0.798(10) 1 calc PR A 1
C34' C 0.609(2) 0.1975(13) 0.2006(11) 0.030(5) Uiso 0.202(10) 1 d PDU A 2
H34C H 0.6452 0.2100 0.1638 0.036 Uiso 0.202(10) 1 calc PR A 2
H34D H 0.5564 0.1511 0.1923 0.036 Uiso 0.202(10) 1 calc PR A 2
C35' C 0.7140(14) 0.1868(7) 0.2568(7) 0.047(4) Uiso 0.202(10) 1 d PDU A 2
H35C H 0.7907 0.1641 0.2454 0.056 Uiso 0.202(10) 1 calc PR A 2
H35D H 0.6852 0.1539 0.2878 0.056 Uiso 0.202(10) 1 calc PR A 2
C36' C 0.7398(11) 0.2684(6) 0.2810(6) 0.042(3) Uiso 0.202(10) 1 d PDU A 2
H36C H 0.7455 0.2699 0.3261 0.051 Uiso 0.202(10) 1 calc PR A 2
H36D H 0.8204 0.2877 0.2713 0.051 Uiso 0.202(10) 1 calc PR A 2
C37' C 0.6295(14) 0.3160(8) 0.2492(9) 0.052(6) Uiso 0.202(10) 1 d PDU A 2
H37C H 0.5943 0.3468 0.2795 0.062 Uiso 0.202(10) 1 calc PR A 2
H37D H 0.6568 0.3509 0.2190 0.062 Uiso 0.202(10) 1 calc PR A 2

loop_
_atom_site_aniso_label
_atom_site_aniso_U_11
_atom_site_aniso_U_22
_atom_site_aniso_U_33
_atom_site_aniso_U_23
_atom_site_aniso_U_13
_atom_site_aniso_U_12
Sc 0.02643(15) 0.02491(15) 0.01939(13) -0.00100(9) 0.00297(10) 0.00476(10)
B1 0.0439(10) 0.0358(9) 0.0276(8) 0.0037(7) 0.0135(7) 0.0141(8)
B2 0.0494(11) 0.0370(10) 0.0249(8) -0.0074(7) -0.0035(7) 0.0175(8)
B3 0.0334(9) 0.0272(8) 0.0420(10) -0.0055(7) -0.0017(7) 0.0044(7)
B4 0.0395(10) 0.0400(10) 0.0338(9) 0.0035(7) 0.0130(8) 0.0143(8)
B5 0.0619(13) 0.0469(11) 0.0237(8) -0.0009(8) 0.0090(8) 0.0281(10)
B6 0.0535(12) 0.0362(10) 0.0363(10) -0.0145(8) -0.0108(9) 0.0162(9)
B7 0.0399(10) 0.0267(8) 0.0400(10) -0.0035(7) 0.0033(8) 0.0069(7)
B8 0.0354(9) 0.0311(8) 0.0241(8) -0.0016(6) 0.0034(7) 0.0103(7)
B9 0.0477(11) 0.0367(9) 0.0262(8) -0.0045(7) 0.0037(7) 0.0173(8)
N1 0.0254(6) 0.0205(5) 0.0203(5) -0.0014(4) 0.0056(4) 0.0002(4)
N2 0.0236(5) 0.0172(5) 0.0201(5) 0.0008(4) 0.0057(4) 0.0004(4)
N3 0.0238(5) 0.0172(5) 0.0187(5) 0.0000(4) 0.0053(4) -0.0003(4)
C1 0.0184(6) 0.0182(6) 0.0215(6) 0.0002(5) 0.0056(5) 0.0015(5)
C2 0.0254(6) 0.0236(6) 0.0185(6) -0.0004(5) 0.0050(5) 0.0029(5)
C3 0.0244(6) 0.0222(6) 0.0190(6) -0.0029(5) 0.0044(5) 0.0021(5)
C4 0.0250(6) 0.0182(6) 0.0225(6) 0.0011(5) 0.0082(5) 0.0002(5)
C5 0.0240(7) 0.0231(6) 0.0263(6) 0.0028(5) 0.0073(5) -0.0003(5)
C6 0.0284(7) 0.0228(7) 0.0347(7) 0.0009(5) 0.0077(6) -0.0043(5)
C7 0.0347(8) 0.0194(6) 0.0363(8) 0.0016(6) 0.0109(6) -0.0005(6)
C8 0.0303(7) 0.0216(7) 0.0307(7) 0.0035(5) 0.0065(6) 0.0058(5)
C9 0.0255(7) 0.0223(6) 0.0229(6) 0.0017(5) 0.0065(5) 0.0019(5)
C10 0.0231(7) 0.0245(7) 0.0407(8) 0.0055(6) 0.0046(6) -0.0010(5)
C11 0.0278(8) 0.0423(9) 0.0435(9) 0.0056(7) -0.0013(7) -0.0013(7)
C12 0.0276(8) 0.0304(8) 0.0543(10) -0.0045(7) 0.0116(7) 0.0031(6)
C13 0.0235(7) 0.0263(7) 0.0321(7) -0.0024(6) 0.0018(6) 0.0030(5)
C14 0.0407(9) 0.0499(10) 0.0317(8) -0.0037(7) -0.0037(7) 0.0021(8)
C15 0.0252(7) 0.0407(9) 0.0505(10) -0.0095(7) 0.0078(7) 0.0011(6)
C16 0.0279(7) 0.0179(6) 0.0211(6) 0.0006(5) 0.0061(5) -0.0016(5)
C17 0.0300(7) 0.0219(6) 0.0243(6) -0.0001(5) 0.0052(5) 0.0024(5)
C18 0.0430(9) 0.0229(7) 0.0323(8) 0.0060(6) 0.0082(7) 0.0056(6)
C19 0.0492(10) 0.0263(7) 0.0346(8) 0.0074(6) 0.0165(7) -0.0010(7)
C20 0.0372(8) 0.0276(7) 0.0350(8) 0.0021(6) 0.0164(6) -0.0031(6)
C21 0.0281(7) 0.0212(6) 0.0270(7) -0.0007(5) 0.0082(5) -0.0016(5)
C22 0.0273(7) 0.0235(7) 0.0312(7) 0.0000(5) 0.0045(6) 0.0044(5)
C23 0.0296(8) 0.0359(8) 0.0436(9) -0.0074(7) 0.0000(7) 0.0038(6)
C24 0.0344(8) 0.0273(7) 0.0503(10) 0.0036(7) 0.0111(7) 0.0087(6)
C25 0.0249(7) 0.0237(7) 0.0344(7) -0.0002(5) 0.0106(6) -0.0004(5)
C26 0.0324(8) 0.0361(8) 0.0425(9) -0.0023(7) 0.0014(7) 0.0056(6)
C27 0.0362(9) 0.0347(8) 0.0477(9) -0.0022(7) 0.0204(7) 0.0045(7)
C28 0.0333(8) 0.0261(7) 0.0250(7) 0.0002(5) 0.0073(6) 0.0063(6)
C29 0.0297(7) 0.0282(7) 0.0271(7) -0.0014(6) 0.0048(6) 0.0052(6)
O1 0.0408(6) 0.0289(5) 0.0212(5) 0.0013(4) 0.0048(4) 0.0056(4)
C30 0.0479(18) 0.0375(14) 0.0178(11) 0.0028(8) 0.0006(9) 0.0071(12)
C31 0.068(2) 0.0423(14) 0.0315(12) 0.0119(9) -0.0008(13) 0.0060(15)
C32 0.122(4) 0.0370(17) 0.056(2) 0.0209(14) -0.028(2) -0.0181(19)
C33 0.0479(18) 0.0307(11) 0.0322(11) 0.0024(8) 0.0060(9) -0.0028(10)
O2 0.0285(5) 0.0323(6) 0.0320(6) -0.0098(4) -0.0024(4) 0.0056(4)
C34 0.0344(17) 0.0295(16) 0.0321(19) -0.0081(15) 0.0040(13) 0.0069(11)
C35 0.0274(11) 0.0339(13) 0.0389(13) -0.0071(10) 0.0028(9) 0.0057(9)
C37 0.0310(12) 0.0288(12) 0.0304(14) -0.0109(10) -0.0063(11) 0.0027(8)

loop_
_atom_type_symbol
_atom_type_description
_atom_type_scat_dispersion_real
_atom_type_scat_dispersion_imag
_atom_type_scat_source
C C 0.0181 0.0091 'International Tables Vol C Tables 4.2.6.8 and 6.1.1.4'
H H 0.0000 0.0000 'International Tables Vol C Tables 4.2.6.8 and 6.1.1.4'
B B 0.0090 0.0039 'International Tables Vol C Tables 4.2.6.8 and 6.1.1.4'
O O 0.0492 0.0322 'International Tables Vol C Tables 4.2.6.8 and 6.1.1.4'
Sc Sc 0.3119 1.5331 'International Tables Vol C Tables 4.2.6.8 and 6.1.1.4'
N N 0.0311 0.0180 'International Tables Vol C Tables 4.2.6.8 and 6.1.1.4'

loop_
_geom_angle_atom_site_label_1
_geom_angle_atom_site_label_2
_geom_angle_atom_site_label_3
_geom_angle
N1 Sc O2 103.64(5)
N1 Sc O1 101.98(4)
O2 Sc O1 82.08(4)
N1 Sc B3 123.38(6)
O2 Sc B3 89.41(5)
O1 Sc B3 134.55(6)
N1 Sc B1 122.19(6)
O2 Sc B1 134.10(6)
O1 Sc B1 85.99(5)
B3 Sc B1 68.53(7)
N1 Sc C29 90.96(5)
O2 Sc C29 153.91(5)
O1 Sc C29 116.32(5)
B3 Sc C29 64.52(6)
B1 Sc C29 38.76(5)
N1 Sc B2 155.77(6)
O2 Sc B2 95.81(6)
O1 Sc B2 94.83(6)
B3 Sc B2 41.56(7)
B1 Sc B2 41.27(7)
C29 Sc B2 65.77(6)
N1 Sc C28 91.54(5)
O2 Sc C28 120.37(5)
O1 Sc C28 150.46(5)
B3 Sc C28 38.62(6)
B1 Sc C28 64.68(6)
C29 Sc C28 36.38(5)
B2 Sc C28 65.89(6)
C29 B1 B2 105.45(14)
C29 B1 B5 105.24(13)
B2 B1 B5 60.10(12)
C29 B1 B4 59.98(10)
B2 B1 B4 108.76(14)
B5 B1 B4 59.74(11)
C29 B1 Sc 71.10(8)
B2 B1 Sc 69.88(9)
B5 B1 Sc 126.94(14)
B4 B1 Sc 128.96(11)
B1 B2 B3 104.96(12)
B1 B2 B5 60.65(12)
B3 B2 B5 107.69(13)
B1 B2 B6 107.65(14)
B3 B2 B6 60.61(12)
B5 B2 B6 60.07(13)
B1 B2 Sc 68.84(8)
B3 B2 Sc 68.61(8)
B5 B2 Sc 126.48(12)
B6 B2 Sc 126.25(12)
C28 B3 B2 105.59(14)
C28 B3 B7 59.86(10)
B2 B3 B7 108.67(14)
C28 B3 B6 105.11(13)
B2 B3 B6 60.17(12)
B7 B3 B6 59.55(11)
C28 B3 Sc 71.44(8)
B2 B3 Sc 69.83(9)
B7 B3 Sc 129.13(11)
B6 B3 Sc 126.99(13)
C29 B4 B5 102.73(13)
C29 B4 B8 59.29(10)
B5 B4 B8 107.76(15)
C29 B4 B9 104.01(13)
B5 B4 B9 60.84(12)
B8 B4 B9 59.33(11)
C29 B4 B1 56.30(9)
B5 B4 B1 60.13(11)
B8 B4 B1 106.91(13)
B9 B4 B1 108.29(15)
B2 B5 B4 108.40(13)
B2 B5 B6 60.32(13)
B4 B5 B6 107.79(14)
B2 B5 B1 59.25(11)
B4 B5 B1 60.14(11)
B6 B5 B1 106.75(14)
B2 B5 B9 108.94(15)
B4 B5 B9 59.66(11)
B6 B5 B9 60.34(12)
B1 B5 B9 107.37(13)
B7 B6 B5 108.07(15)
B7 B6 B2 108.20(13)
B5 B6 B2 59.61(12)
B7 B6 B3 59.92(11)
B5 B6 B3 106.24(14)
B2 B6 B3 59.22(11)
B7 B6 B9 60.19(11)
B5 B6 B9 60.34(12)
B2 B6 B9 108.37(16)
B3 B6 B9 107.36(13)
C28 B7 B8 59.39(10)
C28 B7 B6 103.07(13)
B8 B7 B6 107.86(15)
C28 B7 B3 56.21(9)
B8 B7 B3 106.94(13)
B6 B7 B3 60.52(11)
C28 B7 B9 103.88(13)
B8 B7 B9 59.28(11)
B6 B7 B9 60.56(12)
B3 B7 B9 108.11(14)
C28 B8 C29 53.75(9)
C28 B8 B9 104.96(12)
C29 B8 B9 104.42(12)
C28 B8 B7 58.91(10)
C29 B8 B7 102.49(12)
B9 B8 B7 61.17(11)
C28 B8 B4 102.50(12)
C29 B8 B4 58.77(10)
B9 B8 B4 60.39(11)
B7 B8 B4 108.52(13)
B8 B9 B4 60.29(11)
B8 B9 B7 59.55(11)
B4 B9 B7 107.17(12)
B8 B9 B5 107.46(13)
B4 B9 B5 59.50(12)
B7 B9 B5 106.51(13)
B8 B9 B6 107.03(13)
B4 B9 B6 106.85(13)
B7 B9 B6 59.25(12)
B5 B9 B6 59.32(13)
C1 N1 Sc 172.49(10)
C2 N2 C1 110.03(11)
C2 N2 C4 125.53(11)
C1 N2 C4 121.61(11)
C1 N3 C3 110.72(11)
C1 N3 C16 123.23(11)
C3 N3 C16 125.83(11)
N1 C1 N3 127.82(12)
N1 C1 N2 128.57(12)
N3 C1 N2 103.60(11)
C3 C2 N2 107.90(11)
C2 C3 N3 107.76(12)
C9 C4 C5 122.42(12)
C9 C4 N2 118.87(12)
C5 C4 N2 118.63(12)
C6 C5 C4 117.64(13)
C6 C5 C10 121.31(13)
C4 C5 C10 120.99(12)
C7 C6 C5 121.02(14)
C8 C7 C6 120.29(13)
C7 C8 C9 121.00(13)
C8 C9 C4 117.55(13)
C8 C9 C13 119.28(13)
C4 C9 C13 123.17(12)
C5 C10 C11 113.43(13)
C5 C10 C12 108.68(13)
C11 C10 C12 110.84(13)
C9 C13 C15 112.48(12)
C9 C13 C14 109.75(13)
C15 C13 C14 110.34(14)
C17 C16 C21 122.75(12)
C17 C16 N3 118.82(12)
C21 C16 N3 118.43(12)
C18 C17 C16 117.30(13)
C18 C17 C22 121.66(13)
C16 C17 C22 121.04(12)
C19 C18 C17 121.14(14)
C18 C19 C20 120.50(14)
C19 C20 C21 120.67(14)
C20 C21 C16 117.63(13)
C20 C21 C25 121.01(13)
C16 C21 C25 121.34(12)
C17 C22 C23 110.34(12)
C17 C22 C24 113.11(13)
C23 C22 C24 110.41(13)
C21 C25 C27 113.39(13)
C21 C25 C26 109.89(12)
C27 C25 C26 110.44(13)
C29 C28 B3 111.74(13)
C29 C28 B7 112.43(12)
B3 C28 B7 63.93(11)
C29 C28 B8 63.33(10)
B3 C28 B8 115.28(12)
B7 C28 B8 61.70(10)
C29 C28 Sc 71.62(8)
B3 C28 Sc 69.93(8)
B7 C28 Sc 131.54(10)
B8 C28 Sc 133.18(10)
C28 C29 B1 112.14(13)
C28 C29 B4 112.45(13)
B1 C29 B4 63.72(10)
C28 C29 B8 62.92(10)
B1 C29 B8 115.28(12)
B4 C29 B8 61.94(10)
C28 C29 Sc 72.00(8)
B1 C29 Sc 70.14(8)
B4 C29 Sc 131.58(10)
B8 C29 Sc 133.15(10)
C33' O1 C30 106.9(4)
C33' O1 C30' 102.1(9)
C30 O1 C30' 8.9(14)
C33' O1 C33 29.1(5)
C30 O1 C33 106.70(18)
C30' O1 C33 106.3(7)
C33' O1 Sc 127.7(4)
C30 O1 Sc 125.16(15)
C30' O1 Sc 128.7(7)
C33 O1 Sc 122.90(11)
O1 C30 C31 105.5(2)
C32 C31 C30 103.1(3)
C33 C32 C31 109.9(3)
C32 C33 O1 104.4(3)
O1 C30' C31' 106.7(11)
C30' C31' C32' 108.3(11)
C33' C32' C31' 100.3(10)
O1 C33' C32' 113.9(9)
C37' O2 C37 14.5(8)
C37' O2 C34 106.2(7)
C37 O2 C34 108.9(2)
C37' O2 C34' 105.1(11)
C37 O2 C34' 109.7(7)
C34 O2 C34' 7.3(17)
C37' O2 Sc 133.3(6)
C37 O2 Sc 127.97(14)
C34 O2 Sc 120.4(2)
C34' O2 Sc 121.4(9)
O2 C34 C35 105.6(3)
C34 C35 C36 102.3(3)
C37 C36 C35 101.7(2)
O2 C37 C36 105.23(17)
O2 C34' C35' 103.1(11)
C34' C35' C36' 103.2(10)
C37' C36' C35' 106.1(8)
O2 C37' C36' 105.9(9)

loop_
_geom_bond_atom_site_label_1
_geom_bond_atom_site_label_2
_geom_bond_distance
Sc N1 1.9463(12)
Sc O2 2.1847(11)
Sc O1 2.1965(11)
Sc B3 2.4788(18)
Sc B1 2.4818(18)
Sc C29 2.4964(15)
Sc B2 2.4988(18)
Sc C28 2.5018(15)
B1 C29 1.652(2)
B1 B2 1.755(3)
B1 B5 1.780(3)
B1 B4 1.781(3)
B2 B3 1.766(3)
B2 B5 1.771(3)
B2 B6 1.783(3)
B3 C28 1.647(2)
B3 B7 1.780(3)
B3 B6 1.791(3)
B4 C29 1.720(2)
B4 B5 1.773(3)
B4 B8 1.775(3)
B4 B9 1.776(3)
B5 B6 1.779(4)
B5 B9 1.797(3)
B6 B7 1.774(3)
B6 B9 1.797(3)
B7 C28 1.714(2)
B7 B8 1.762(3)
B7 B9 1.791(3)
B8 C28 1.723(2)
B8 C29 1.729(2)
B8 B9 1.757(2)
N1 C1 1.2807(18)
N2 C2 1.4009(17)
N2 C1 1.4010(17)
N2 C4 1.4358(16)
N3 C1 1.3910(17)
N3 C3 1.3953(17)
N3 C16 1.4354(16)
C2 C3 1.3380(19)
C4 C9 1.4024(19)
C4 C5 1.4041(19)
C5 C6 1.393(2)
C5 C10 1.519(2)
C6 C7 1.388(2)
C7 C8 1.383(2)
C8 C9 1.399(2)
C9 C13 1.521(2)
C10 C11 1.527(2)
C10 C12 1.536(2)
C13 C15 1.529(2)
C13 C14 1.535(2)
C16 C17 1.3997(19)
C16 C21 1.402(2)
C17 C18 1.398(2)
C17 C22 1.523(2)
C18 C19 1.381(2)
C19 C20 1.386(2)
C20 C21 1.398(2)
C21 C25 1.519(2)
C22 C23 1.529(2)
C22 C24 1.529(2)
C25 C27 1.529(2)
C25 C26 1.532(2)
C28 C29 1.560(2)
O1 C33' 1.445(8)
O1 C30 1.455(3)
O1 C30' 1.455(14)
O1 C33 1.473(2)
C30 C31 1.518(4)
C31 C32 1.501(5)
C32 C33 1.465(4)
C30' C31' 1.495(14)
C31' C32' 1.513(15)
C32' C33' 1.484(13)
O2 C37' 1.457(13)
O2 C37 1.461(2)
O2 C34 1.472(4)
O2 C34' 1.480(14)
C34 C35 1.522(5)
C35 C36 1.542(3)
C36 C37 1.502(3)
C34' C35' 1.523(14)
C35' C36' 1.535(13)
C36' C37' 1.510(13)

loop_
_geom_torsion_atom_site_label_1
_geom_torsion_atom_site_label_2
_geom_torsion_atom_site_label_3
_geom_torsion_atom_site_label_4
_geom_torsion
N1 Sc B1 C29 -41.21(11)
O2 Sc B1 C29 142.23(8)
O1 Sc B1 C29 -142.85(9)
B3 Sc B1 C29 75.60(9)
B2 Sc B1 C29 115.17(13)
C28 Sc B1 C29 33.56(8)
N1 Sc B1 B2 -156.38(8)
O2 Sc B1 B2 27.06(12)
O1 Sc B1 B2 101.98(9)
B3 Sc B1 B2 -39.57(9)
C29 Sc B1 B2 -115.17(13)
C28 Sc B1 B2 -81.61(9)
N1 Sc B1 B5 -136.38(13)
O2 Sc B1 B5 47.07(16)
O1 Sc B1 B5 121.99(14)
B3 Sc B1 B5 -19.57(13)
C29 Sc B1 B5 -95.17(16)
B2 Sc B1 B5 20.00(12)
C28 Sc B1 B5 -61.61(13)
N1 Sc B1 B4 -58.08(18)
O2 Sc B1 B4 125.36(15)
O1 Sc B1 B4 -159.72(16)
B3 Sc B1 B4 58.73(16)
C29 Sc B1 B4 -16.87(13)
B2 Sc B1 B4 98.30(19)
C28 Sc B1 B4 16.69(15)
C29 B1 B2 B3 -3.21(15)
B5 B1 B2 B3 -102.16(14)
B4 B1 B2 B3 -66.19(15)
Sc B1 B2 B3 59.46(10)
C29 B1 B2 B5 98.95(14)
B4 B1 B2 B5 35.97(13)
Sc B1 B2 B5 161.62(11)
C29 B1 B2 B6 60.17(16)
B5 B1 B2 B6 -38.78(13)
B4 B1 B2 B6 -2.81(18)
Sc B1 B2 B6 122.84(13)
C29 B1 B2 Sc -62.66(9)
B5 B1 B2 Sc -161.62(11)
B4 B1 B2 Sc -125.65(12)
N1 Sc B2 B1 55.71(19)
O2 Sc B2 B1 -160.83(8)
O1 Sc B2 B1 -78.32(9)
B3 Sc B2 B1 116.67(12)
C29 Sc B2 B1 38.42(8)
C28 Sc B2 B1 78.43(9)
N1 Sc B2 B3 -61.0(2)
O2 Sc B2 B3 82.50(9)
O1 Sc B2 B3 165.01(9)
B1 Sc B2 B3 -116.67(12)
C29 Sc B2 B3 -78.25(9)
C28 Sc B2 B3 -38.24(8)
N1 Sc B2 B5 35.7(3)
O2 Sc B2 B5 179.18(15)
O1 Sc B2 B5 -98.31(15)
B3 Sc B2 B5 96.68(17)
B1 Sc B2 B5 -19.99(14)
C29 Sc B2 B5 18.43(14)
C28 Sc B2 B5 58.44(15)
N1 Sc B2 B6 -41.1(3)
O2 Sc B2 B6 102.32(16)
O1 Sc B2 B6 -175.17(16)
B3 Sc B2 B6 19.82(14)
B1 Sc B2 B6 -96.85(18)
C29 Sc B2 B6 -58.43(15)
C28 Sc B2 B6 -18.42(15)
B1 B2 B3 C28 3.36(16)
B5 B2 B3 C28 -60.07(16)
B6 B2 B3 C28 -98.74(14)
Sc B2 B3 C28 62.97(10)
B1 B2 B3 B7 66.23(15)
B5 B2 B3 B7 2.80(18)
B6 B2 B3 B7 -35.87(13)
Sc B2 B3 B7 125.84(12)
B1 B2 B3 B6 102.10(14)
B5 B2 B3 B6 38.67(14)
Sc B2 B3 B6 161.71(12)
B1 B2 B3 Sc -59.61(10)
B5 B2 B3 Sc -123.04(13)
B6 B2 B3 Sc -161.71(12)
N1 Sc B3 C28 39.38(11)
O2 Sc B3 C28 145.38(9)
O1 Sc B3 C28 -136.37(8)
B1 Sc B3 C28 -75.87(9)
C29 Sc B3 C28 -33.66(8)
B2 Sc B3 C28 -115.17(13)
N1 Sc B3 B2 154.55(9)
O2 Sc B3 B2 -99.45(9)
O1 Sc B3 B2 -21.20(12)
B1 Sc B3 B2 39.30(9)
C29 Sc B3 B2 81.51(10)
C28 Sc B3 B2 115.17(13)
N1 Sc B3 B7 56.45(18)
O2 Sc B3 B7 162.45(16)
O1 Sc B3 B7 -119.29(15)
B1 Sc B3 B7 -58.79(16)
C29 Sc B3 B7 -16.59(14)
B2 Sc B3 B7 -98.09(18)
C28 Sc B3 B7 17.08(12)
N1 Sc B3 B6 134.62(13)
O2 Sc B3 B6 -119.38(14)
O1 Sc B3 B6 -41.12(17)
B1 Sc B3 B6 19.38(13)
C29 Sc B3 B6 61.59(13)
B2 Sc B3 B6 -19.92(13)
C28 Sc B3 B6 95.25(16)
B2 B1 B4 C29 97.39(14)
B5 B1 B4 C29 133.51(15)
Sc B1 B4 C29 18.49(14)
C29 B1 B4 B5 -133.51(15)
B2 B1 B4 B5 -36.12(14)
Sc B1 B4 B5 -115.03(18)
C29 B1 B4 B8 -32.39(13)
B2 B1 B4 B8 65.01(16)
B5 B1 B4 B8 101.13(16)
Sc B1 B4 B8 -13.9(2)
C29 B1 B4 B9 -94.93(14)
B2 B1 B4 B9 2.46(17)
B5 B1 B4 B9 38.58(14)
Sc B1 B4 B9 -76.44(18)
B1 B2 B5 B4 -36.05(14)
B3 B2 B5 B4 61.50(19)
B6 B2 B5 B4 100.42(16)
Sc B2 B5 B4 -14.6(2)
B1 B2 B5 B6 -136.47(13)
B3 B2 B5 B6 -38.92(13)
Sc B2 B5 B6 -115.02(16)
B3 B2 B5 B1 97.55(14)
B6 B2 B5 B1 136.47(13)
Sc B2 B5 B1 21.45(14)
B1 B2 B5 B9 -99.39(15)
B3 B2 B5 B9 -1.84(19)
B6 B2 B5 B9 37.08(14)
Sc B2 B5 B9 -77.9(2)
C29 B4 B5 B2 -2.53(19)
B8 B4 B5 B2 -64.01(18)
B9 B4 B5 B2 -101.63(17)
B1 B4 B5 B2 35.68(14)
C29 B4 B5 B6 61.28(16)
B8 B4 B5 B6 -0.20(17)
B9 B4 B5 B6 -37.82(13)
B1 B4 B5 B6 99.49(14)
C29 B4 B5 B1 -38.21(12)
B8 B4 B5 B1 -99.69(14)
B9 B4 B5 B1 -137.31(14)
C29 B4 B5 B9 99.10(14)
B8 B4 B5 B9 37.62(12)
B1 B4 B5 B9 137.31(14)
C29 B1 B5 B2 -99.31(14)
B4 B1 B5 B2 -139.92(15)
Sc B1 B5 B2 -21.75(13)
C29 B1 B5 B4 40.60(13)
B2 B1 B5 B4 139.92(15)
Sc B1 B5 B4 118.17(15)
C29 B1 B5 B6 -60.64(17)
B2 B1 B5 B6 38.67(13)
B4 B1 B5 B6 -101.25(14)
Sc B1 B5 B6 16.92(19)
C29 B1 B5 B9 2.8(2)
B2 B1 B5 B9 102.10(17)
B4 B1 B5 B9 -37.82(14)
Sc B1 B5 B9 80.35(18)
B2 B5 B6 B7 100.93(14)
B4 B5 B6 B7 -0.54(17)
B1 B5 B6 B7 62.75(16)
B9 B5 B6 B7 -38.05(12)
B4 B5 B6 B2 -101.46(14)
B1 B5 B6 B2 -38.18(12)
B9 B5 B6 B2 -138.98(13)
B2 B5 B6 B3 37.93(12)
B4 B5 B6 B3 -63.53(16)
B1 B5 B6 B3 -0.25(17)
B9 B5 B6 B3 -101.05(14)
B2 B5 B6 B9 138.98(13)
B4 B5 B6 B9 37.52(12)
B1 B5 B6 B9 100.80(14)
B1 B2 B6 B7 -61.65(19)
B3 B2 B6 B7 35.91(14)
B5 B2 B6 B7 -100.70(16)
Sc B2 B6 B7 14.7(2)
B1 B2 B6 B5 39.04(13)
B3 B2 B6 B5 136.61(14)
Sc B2 B6 B5 115.37(16)
B1 B2 B6 B3 -97.57(14)
B5 B2 B6 B3 -136.61(14)
Sc B2 B6 B3 -21.24(14)
B1 B2 B6 B9 2.11(19)
B3 B2 B6 B9 99.67(15)
B5 B2 B6 B9 -36.94(13)
Sc B2 B6 B9 78.4(2)
C28 B3 B6 B7 -40.36(13)
B2 B3 B6 B7 -139.92(15)
Sc B3 B6 B7 -118.28(15)
C28 B3 B6 B5 61.45(16)
B2 B3 B6 B5 -38.11(13)
B7 B3 B6 B5 101.80(15)
Sc B3 B6 B5 -16.47(19)
C28 B3 B6 B2 99.56(15)
B7 B3 B6 B2 139.92(15)
Sc B3 B6 B2 21.64(14)
C28 B3 B6 B9 -1.88(19)
B2 B3 B6 B9 -101.43(17)
B7 B3 B6 B9 38.48(14)
Sc B3 B6 B9 -79.80(18)
B5 B6 B7 C28 -60.61(16)
B2 B6 B7 C28 2.5(2)
B3 B6 B7 C28 38.08(12)
B9 B6 B7 C28 -98.72(14)
B5 B6 B7 B8 1.07(17)
B2 B6 B7 B8 64.14(18)
B3 B6 B7 B8 99.76(14)
B9 B6 B7 B8 -37.05(12)
B5 B6 B7 B3 -98.69(14)
B2 B6 B7 B3 -35.62(14)
B9 B6 B7 B3 -136.81(15)
B5 B6 B7 B9 38.12(13)
B2 B6 B7 B9 101.19(17)
B3 B6 B7 B9 136.81(15)
B2 B3 B7 C28 -97.57(14)
B6 B3 B7 C28 -133.71(16)
Sc B3 B7 C28 -18.78(13)
C28 B3 B7 B8 32.40(12)
B2 B3 B7 B8 -65.18(16)
B6 B3 B7 B8 -101.31(16)
Sc B3 B7 B8 13.6(2)
C28 B3 B7 B6 133.71(16)
B2 B3 B7 B6 36.13(14)
Sc B3 B7 B6 114.93(18)
C28 B3 B7 B9 94.86(14)
B2 B3 B7 B9 -2.71(18)
B6 B3 B7 B9 -38.84(14)
Sc B3 B7 B9 76.09(18)
B6 B7 B8 C28 -94.91(13)
B3 B7 B8 C28 -31.16(12)
B9 B7 B8 C28 -132.52(13)
C28 B7 B8 C29 32.77(10)
B6 B7 B8 C29 -62.13(14)
B3 B7 B8 C29 1.61(16)
B9 B7 B8 C29 -99.75(12)
C28 B7 B8 B9 132.52(13)
B6 B7 B8 B9 37.61(12)
B3 B7 B8 B9 101.36(15)
C28 B7 B8 B4 93.71(13)
B6 B7 B8 B4 -1.20(16)
B3 B7 B8 B4 62.55(16)
B9 B7 B8 B4 -38.81(12)
C29 B4 B8 C28 -32.56(11)
B5 B4 B8 C28 61.96(15)
B9 B4 B8 C28 100.26(13)
B1 B4 B8 C28 -1.35(17)
B5 B4 B8 C29 94.52(13)
B9 B4 B8 C29 132.82(13)
B1 B4 B8 C29 31.22(12)
C29 B4 B8 B9 -132.82(13)
B5 B4 B8 B9 -38.30(12)
B1 B4 B8 B9 -101.60(15)
C29 B4 B8 B7 -93.65(13)
B5 B4 B8 B7 0.87(16)
B9 B4 B8 B7 39.17(12)
B1 B4 B8 B7 -62.43(16)
C28 B8 B9 B4 -96.08(13)
C29 B8 B9 B4 -40.36(12)
B7 B8 B9 B4 -136.87(13)
C28 B8 B9 B7 40.79(12)
C29 B8 B9 B7 96.51(13)
B4 B8 B9 B7 136.87(13)
C28 B8 B9 B5 -58.45(18)
C29 B8 B9 B5 -2.74(18)
B7 B8 B9 B5 -99.25(16)
B4 B8 B9 B5 37.62(14)
C28 B8 B9 B6 3.96(18)
C29 B8 B9 B6 59.67(17)
B7 B8 B9 B6 -36.83(14)
B4 B8 B9 B6 100.04(15)
C29 B4 B9 B8 40.54(11)
B5 B4 B9 B8 137.48(14)
B1 B4 B9 B8 99.22(13)
C29 B4 B9 B7 2.45(16)
B5 B4 B9 B7 99.39(14)
B8 B4 B9 B7 -38.09(12)
B1 B4 B9 B7 61.13(16)
C29 B4 B9 B5 -96.94(14)
B8 B4 B9 B5 -137.48(14)
B1 B4 B9 B5 -38.26(13)
C29 B4 B9 B6 -59.80(16)
B5 B4 B9 B6 37.14(13)
B8 B4 B9 B6 -100.34(14)
B1 B4 B9 B6 -1.12(17)
C28 B7 B9 B8 -40.80(11)
B6 B7 B9 B8 -138.16(14)
B3 B7 B9 B8 -99.34(14)
C28 B7 B9 B4 -2.38(16)
B8 B7 B9 B4 38.42(12)
B6 B7 B9 B4 -99.74(14)
B3 B7 B9 B4 -60.91(16)
C28 B7 B9 B5 60.08(16)
B8 B7 B9 B5 100.88(15)
B6 B7 B9 B5 -37.28(13)
B3 B7 B9 B5 1.54(18)
C28 B7 B9 B6 97.36(14)
B8 B7 B9 B6 138.16(14)
B3 B7 B9 B6 38.82(13)
B2 B5 B9 B8 62.73(19)
B4 B5 B9 B8 -37.98(13)
B6 B5 B9 B8 99.81(15)
B1 B5 B9 B8 0.1(2)
B2 B5 B9 B4 100.71(15)
B6 B5 B9 B4 137.79(13)
B1 B5 B9 B4 38.03(14)
B2 B5 B9 B7 0.18(19)
B4 B5 B9 B7 -100.53(14)
B6 B5 B9 B7 37.25(13)
B1 B5 B9 B7 -62.50(19)
B2 B5 B9 B6 -37.07(14)
B4 B5 B9 B6 -137.79(13)
B1 B5 B9 B6 -99.75(16)
B7 B6 B9 B8 36.97(13)
B5 B6 B9 B8 -100.55(15)
B2 B6 B9 B8 -63.93(18)
B3 B6 B9 B8 -1.4(2)
B7 B6 B9 B4 100.30(14)
B5 B6 B9 B4 -37.22(12)
B2 B6 B9 B4 -0.60(18)
B3 B6 B9 B4 61.94(18)
B5 B6 B9 B7 -137.52(13)
B2 B6 B9 B7 -100.90(15)
B3 B6 B9 B7 -38.36(14)
B7 B6 B9 B5 137.52(13)
B2 B6 B9 B5 36.62(13)
B3 B6 B9 B5 99.16(15)
O2 Sc N1 C1 -109.7(8)
O1 Sc N1 C1 165.7(8)
B3 Sc N1 C1 -11.2(8)
B1 Sc N1 C1 72.9(8)
C29 Sc N1 C1 48.5(8)
B2 Sc N1 C1 32.8(9)
C28 Sc N1 C1 12.1(8)
Sc N1 C1 N3 -150.8(7)
Sc N1 C1 N2 30.8(9)
C3 N3 C1 N1 -178.62(13)
C16 N3 C1 N1 6.5(2)
C3 N3 C1 N2 0.08(14)
C16 N3 C1 N2 -174.79(11)
C2 N2 C1 N1 178.86(13)
C4 N2 C1 N1 -19.2(2)
C2 N2 C1 N3 0.18(14)
C4 N2 C1 N3 162.12(11)
C1 N2 C2 C3 -0.38(15)
C4 N2 C2 C3 -161.45(12)
N2 C2 C3 N3 0.42(15)
C1 N3 C3 C2 -0.32(15)
C16 N3 C3 C2 174.38(12)
C2 N2 C4 C9 61.30(18)
C1 N2 C4 C9 -97.73(15)
C2 N2 C4 C5 -121.81(14)
C1 N2 C4 C5 79.15(16)
C9 C4 C5 C6 2.6(2)
N2 C4 C5 C6 -174.19(12)
C9 C4 C5 C10 -174.72(13)
N2 C4 C5 C10 8.50(19)
C4 C5 C6 C7 -2.3(2)
C10 C5 C6 C7 175.01(14)
C5 C6 C7 C8 -0.1(2)
C6 C7 C8 C9 2.4(2)
C7 C8 C9 C4 -2.1(2)
C7 C8 C9 C13 178.50(13)
C5 C4 C9 C8 -0.4(2)
N2 C4 C9 C8 176.31(12)
C5 C4 C9 C13 178.96(13)
N2 C4 C9 C13 -4.27(19)
C6 C5 C10 C11 26.9(2)
C4 C5 C10 C11 -155.86(14)
C6 C5 C10 C12 -96.83(16)
C4 C5 C10 C12 80.37(16)
C8 C9 C13 C15 -50.85(19)
C4 C9 C13 C15 129.75(15)
C8 C9 C13 C14 72.40(17)
C4 C9 C13 C14 -107.01(16)
C1 N3 C16 C17 -107.10(15)
C3 N3 C16 C17 78.82(17)
C1 N3 C16 C21 73.09(17)
C3 N3 C16 C21 -100.98(16)
C21 C16 C17 C18 -0.6(2)
N3 C16 C17 C18 179.56(13)
C21 C16 C17 C22 179.65(13)
N3 C16 C17 C22 -0.1(2)
C16 C17 C18 C19 0.6(2)
C22 C17 C18 C19 -179.67(15)
C17 C18 C19 C20 0.1(3)
C18 C19 C20 C21 -0.8(3)
C19 C20 C21 C16 0.8(2)
C19 C20 C21 C25 179.07(15)
C17 C16 C21 C20 0.0(2)
N3 C16 C21 C20 179.76(13)
C17 C16 C21 C25 -178.34(13)
N3 C16 C21 C25 1.5(2)
C18 C17 C22 C23 -104.69(16)
C16 C17 C22 C23 75.00(17)
C18 C17 C22 C24 19.5(2)
C16 C17 C22 C24 -160.78(14)
C20 C21 C25 C27 30.3(2)
C16 C21 C25 C27 -151.49(14)
C20 C21 C25 C26 -93.86(17)
C16 C21 C25 C26 84.38(17)
B2 B3 C28 C29 -2.35(16)
B7 B3 C28 C29 -105.20(14)
B6 B3 C28 C29 -64.99(16)
Sc B3 C28 C29 59.53(10)
B2 B3 C28 B7 102.85(14)
B6 B3 C28 B7 40.21(14)
Sc B3 C28 B7 164.73(11)
B2 B3 C28 B8 67.40(16)
B7 B3 C28 B8 -35.44(14)
B6 B3 C28 B8 4.76(19)
Sc B3 C28 B8 129.29(12)
B2 B3 C28 Sc -61.88(10)
B7 B3 C28 Sc -164.73(11)
B6 B3 C28 Sc -124.52(13)
B8 B7 C28 C29 -39.31(12)
B6 B7 C28 C29 63.89(17)
B3 B7 C28 C29 104.14(14)
B9 B7 C28 C29 1.43(16)
B8 B7 C28 B3 -143.45(14)
B6 B7 C28 B3 -40.25(14)
B9 B7 C28 B3 -102.70(14)
B6 B7 C28 B8 103.20(15)
B3 B7 C28 B8 143.45(14)
B9 B7 C28 B8 40.74(11)
B8 B7 C28 Sc -124.15(14)
B6 B7 C28 Sc -20.9(2)
B3 B7 C28 Sc 19.30(14)
B9 B7 C28 Sc -83.41(16)
B9 B8 C28 C29 97.11(13)
B7 B8 C28 C29 139.05(13)
B4 B8 C28 C29 34.80(12)
C29 B8 C28 B3 -102.78(14)
B9 B8 C28 B3 -5.67(18)
B7 B8 C28 B3 36.27(14)
B4 B8 C28 B3 -67.98(17)
C29 B8 C28 B7 -139.05(13)
B9 B8 C28 B7 -41.94(13)
B4 B8 C28 B7 -104.25(14)
C29 B8 C28 Sc -17.21(12)
B9 B8 C28 Sc 79.90(16)
B7 B8 C28 Sc 121.84(15)
B4 B8 C28 Sc 17.59(18)
N1 Sc C28 C29 89.53(8)
O2 Sc C28 C29 -163.66(7)
O1 Sc C28 C29 -28.41(14)
B3 Sc C28 C29 -122.47(13)
B1 Sc C28 C29 -35.70(9)
B2 Sc C28 C29 -81.34(10)
N1 Sc C28 B3 -147.99(10)
O2 Sc C28 B3 -41.19(11)
O1 Sc C28 B3 94.06(13)
B1 Sc C28 B3 86.77(11)
C29 Sc C28 B3 122.47(13)
B2 Sc C28 B3 41.13(10)
N1 Sc C28 B7 -166.42(14)
O2 Sc C28 B7 -59.61(15)
O1 Sc C28 B7 75.64(18)
B3 Sc C28 B7 -18.43(14)
B1 Sc C28 B7 68.35(14)
C29 Sc C28 B7 104.05(16)
B2 Sc C28 B7 22.71(14)
N1 Sc C28 B8 105.71(13)
O2 Sc C28 B8 -147.48(12)
O1 Sc C28 B8 -12.23(19)
B3 Sc C28 B8 -106.29(16)
B1 Sc C28 B8 -19.52(13)
C29 Sc C28 B8 16.18(11)
B2 Sc C28 B8 -65.16(14)
B3 C28 C29 B1 0.26(17)
B7 C28 C29 B1 -69.42(16)
B8 C28 C29 B1 -108.05(13)
Sc C28 C29 B1 58.81(10)
B3 C28 C29 B4 69.83(16)
B7 C28 C29 B4 0.15(17)
B8 C28 C29 B4 -38.48(12)
Sc C28 C29 B4 128.38(12)
B3 C28 C29 B8 108.31(13)
B7 C28 C29 B8 38.63(12)
Sc C28 C29 B8 166.86(9)
B3 C28 C29 Sc -58.55(10)
B7 C28 C29 Sc -128.23(11)
B8 C28 C29 Sc -166.86(9)
B2 B1 C29 C28 1.96(16)
B5 B1 C29 C28 64.52(17)
B4 B1 C29 C28 105.01(14)
Sc B1 C29 C28 -59.89(10)
B2 B1 C29 B4 -103.04(14)
B5 B1 C29 B4 -40.48(14)
Sc B1 C29 B4 -164.89(12)
B2 B1 C29 B8 -67.47(16)
B5 B1 C29 B8 -4.91(19)
B4 B1 C29 B8 35.57(14)
Sc B1 C29 B8 -129.32(12)
B2 B1 C29 Sc 61.85(10)
B5 B1 C29 Sc 124.41(14)
B4 B1 C29 Sc 164.89(12)
B5 B4 C29 C28 -64.38(16)
B8 B4 C29 C28 38.89(13)
B9 B4 C29 C28 -1.67(17)
B1 B4 C29 C28 -104.52(15)
B5 B4 C29 B1 40.14(14)
B8 B4 C29 B1 143.41(15)
B9 B4 C29 B1 102.85(15)
B5 B4 C29 B8 -103.27(15)
B9 B4 C29 B8 -40.56(12)
B1 B4 C29 B8 -143.41(15)
B5 B4 C29 Sc 21.0(2)
B8 B4 C29 Sc 124.28(14)
B9 B4 C29 Sc 83.72(15)
B1 B4 C29 Sc -19.13(14)
B9 B8 C29 C28 -98.15(14)
B7 B8 C29 C28 -35.09(11)
B4 B8 C29 C28 -139.33(13)
C28 B8 C29 B1 103.10(15)
B9 B8 C29 B1 4.95(18)
B7 B8 C29 B1 68.01(16)
B4 B8 C29 B1 -36.23(14)
C28 B8 C29 B4 139.33(13)
B9 B8 C29 B4 41.18(13)
B7 B8 C29 B4 104.25(14)
C28 B8 C29 Sc 17.24(12)
B9 B8 C29 Sc -80.91(16)
B7 B8 C29 Sc -17.84(17)
B4 B8 C29 Sc -122.09(15)
N1 Sc C29 C28 -91.29(8)
O2 Sc C29 C28 33.49(15)
O1 Sc C29 C28 164.83(7)
B3 Sc C29 C28 35.69(9)
B1 Sc C29 C28 122.60(13)
B2 Sc C29 C28 81.70(9)
N1 Sc C29 B1 146.11(10)
O2 Sc C29 B1 -89.10(14)
O1 Sc C29 B1 42.23(10)
B3 Sc C29 B1 -86.91(11)
B2 Sc C29 B1 -40.90(10)
C28 Sc C29 B1 -122.60(13)
N1 Sc C29 B4 164.32(14)
O2 Sc C29 B4 -70.90(19)
O1 Sc C29 B4 60.44(15)
B3 Sc C29 B4 -68.70(15)
B1 Sc C29 B4 18.20(14)
B2 Sc C29 B4 -22.69(14)
C28 Sc C29 B4 -104.39(17)
N1 Sc C29 B8 -107.40(13)
O2 Sc C29 B8 17.4(2)
O1 Sc C29 B8 148.72(12)
B3 Sc C29 B8 19.57(13)
B1 Sc C29 B8 106.48(16)
B2 Sc C29 B8 65.59(13)
C28 Sc C29 B8 -16.11(11)
N1 Sc O1 C33' -0.7(7)
O2 Sc O1 C33' -103.1(7)
B3 Sc O1 C33' 175.7(7)
B1 Sc O1 C33' 121.4(7)
C29 Sc O1 C33' 96.4(7)
B2 Sc O1 C33' 161.7(7)
C28 Sc O1 C33' 114.8(7)
N1 Sc O1 C30 173.0(3)
O2 Sc O1 C30 70.6(3)
B3 Sc O1 C30 -10.7(3)
B1 Sc O1 C30 -65.0(3)
C29 Sc O1 C30 -89.9(3)
B2 Sc O1 C30 -24.6(3)
C28 Sc O1 C30 -71.6(3)
N1 Sc O1 C30' 162.8(17)
O2 Sc O1 C30' 60.4(17)
B3 Sc O1 C30' -20.8(17)
B1 Sc O1 C30' -75.1(17)
C29 Sc O1 C30' -100.1(17)
B2 Sc O1 C30' -34.8(17)
C28 Sc O1 C30' -81.7(17)
N1 Sc O1 C33 -36.07(17)
O2 Sc O1 C33 -138.42(17)
B3 Sc O1 C33 140.30(17)
B1 Sc O1 C33 86.01(17)
C29 Sc O1 C33 61.06(18)
B2 Sc O1 C33 126.37(18)
C28 Sc O1 C33 79.41(19)
C33' O1 C30 C31 2.8(8)
C30' O1 C30 C31 -55(6)
C33 O1 C30 C31 33.2(5)
Sc O1 C30 C31 -172.0(3)
O1 C30 C31 C32 -23.4(6)
C30 C31 C32 C33 5.6(6)
C31 C32 C33 O1 14.0(6)
C33' O1 C33 C32 65.6(8)
C30 O1 C33 C32 -29.2(5)
C30' O1 C33 C32 -19.9(14)
Sc O1 C33 C32 175.3(3)
C33' O1 C30' C31' -29(2)
C30 O1 C30' C31' 95(7)
C33 O1 C30' C31' 1(2)
Sc O1 C30' C31' 164.2(10)
O1 C30' C31' C32' 23(3)
C30' C31' C32' C33' -6(2)
C30 O1 C33' C32' 19.3(14)
C30' O1 C33' C32' 27.0(19)
C33 O1 C33' C32' -74.8(14)
Sc O1 C33' C32' -166.1(10)
C31' C32' C33' O1 -13.0(17)
N1 Sc O2 C37' 139.8(11)
O1 Sc O2 C37' -119.7(11)
B3 Sc O2 C37' 15.5(11)
B1 Sc O2 C37' -43.2(11)
C29 Sc O2 C37' 17.5(11)
B2 Sc O2 C37' -25.6(11)
C28 Sc O2 C37' 39.8(11)
N1 Sc O2 C37 157.6(3)
O1 Sc O2 C37 -101.9(3)
B3 Sc O2 C37 33.3(3)
B1 Sc O2 C37 -25.4(3)
C29 Sc O2 C37 35.3(3)
B2 Sc O2 C37 -7.8(3)
C28 Sc O2 C37 57.6(3)
N1 Sc O2 C34 -43.2(4)
O1 Sc O2 C34 57.2(4)
B3 Sc O2 C34 -167.5(4)
B1 Sc O2 C34 133.8(4)
C29 Sc O2 C34 -165.6(4)
B2 Sc O2 C34 151.3(4)
C28 Sc O2 C34 -143.3(4)
N1 Sc O2 C34' -34.8(15)
O1 Sc O2 C34' 65.7(15)
B3 Sc O2 C34' -159.1(15)
B1 Sc O2 C34' 142.2(15)
C29 Sc O2 C34' -157.1(15)
B2 Sc O2 C34' 159.7(15)
C28 Sc O2 C34' -134.8(15)
C37' O2 C34 C35 10.0(11)
C37 O2 C34 C35 -4.9(7)
C34' O2 C34 C35 92(8)
Sc O2 C34 C35 -167.7(3)
O2 C34 C35 C36 27.4(7)
C34 C35 C36 C37 -39.1(5)
C37' O2 C37 C36 -102(3)
C34 O2 C37 C36 -20.5(5)
C34' O2 C37 C36 -28.2(15)
Sc O2 C37 C36 140.57(18)
C35 C36 C37 O2 36.9(3)
C37' O2 C34' C35' 42(2)
C37 O2 C34' C35' 27(2)
C34 O2 C34' C35' -58(6)
Sc O2 C34' C35' -142.4(12)
O2 C34' C35' C36' -34(3)
C34' C35' C36' C37' 15(2)
C37 O2 C37' C36' 78(2)
C34 O2 C37' C36' -24.9(14)
C34' O2 C37' C36' -32.4(18)
Sc O2 C37' C36' 152.3(7)
C35' C36' C37' O2 10.4(17)
